data_1553758
loop_
_publ_author_name
'Liu, Qiang'
'Zhao, Kun'
'Zhi, Ying'
'Raabe, Gerhard'
'Enders, Dieter'

_publ_section_title
;
 Squaramide-catalyzed domino Michael/aza-Henry [3 + 2] cycloaddition:
 asymmetric synthesis of functionalized 5-trifluoromethyl and 3-nitro
 substituted pyrrolidines
;
_journal_issue 7
_journal_name_full 'Organic Chemistry Frontiers'
_journal_page_first 1416
_journal_paper_doi 10.1039/C7QO00161D
_journal_volume 4
_journal_year 2017
_chemical_formula_sum 'C17 H18 Br F3 N2 O6'
_chemical_formula_weight 483.27
_space_group_IT_number 19
_space_group_name_Hall 'P 2ac 2ab'
_space_group_name_H-M_alt 'P 21 21 21'
_symmetry_cell_setting orthorhombic
_symmetry_space_group_name_Hall 'P 2ac 2ab'
_symmetry_space_group_name_H-M 'P 21 21 21'
_audit_update_record
;
2016-12-22 deposited with the CCDC.
2017-04-24 downloaded from the CCDC.
;
_cell_angle_alpha 90.00000
_cell_angle_beta 90.00000
_cell_angle_gamma 90.00000
_cell_formula_units_Z 4
_cell_length_a 8.3955(2)
_cell_length_b 14.0900(4)
_cell_length_c 16.7651(5)
_cell_measurement_reflns_used 9792
_cell_measurement_temperature 100
_cell_measurement_theta_max 66.84
_cell_measurement_theta_min 4.10
_cell_volume 1983.19(9)
_computing_data_reduction 'xtal ADDREF SORTRF'
_computing_molecular_graphics xtal
_computing_publication_material 'xtal BONDLA CIFIO'
_computing_structure_refinement 'xtal CRYLSQ'
_computing_structure_solution xtal
_diffrn_ambient_temperature 100
_diffrn_measured_fraction_theta_max 67.43
_diffrn_measurement_device_type 'Bruker APEX-II CCD'
_diffrn_measurement_method '\f and \w scans'
_diffrn_radiation_detector 'Bruker APEX-II CCD'
_diffrn_radiation_monochromator graphite
_diffrn_radiation_source 'micro source'
_diffrn_radiation_type 'Cu K\a'
_diffrn_radiation_wavelength 1.54178
_diffrn_reflns_av_R_equivalents .03
_diffrn_reflns_av_sigmaI/netI .031
_diffrn_reflns_limit_h_max 10
_diffrn_reflns_limit_h_min -10
_diffrn_reflns_limit_k_max 16
_diffrn_reflns_limit_k_min -16
_diffrn_reflns_limit_l_max 19
_diffrn_reflns_limit_l_min -19
_diffrn_reflns_number 24836
_diffrn_reflns_theta_max 67.43
_diffrn_reflns_theta_min 4.1
_exptl_absorpt_coefficient_mu 3.43
_exptl_absorpt_correction_T_max 0.7529
_exptl_absorpt_correction_T_min 0.5100
_exptl_absorpt_correction_type multi-scan
_exptl_absorpt_process_details SADABS
_exptl_crystal_colour colourless
_exptl_crystal_density_diffrn 1.619
_exptl_crystal_description irregular
_exptl_crystal_F_000 976
_exptl_crystal_recrystallization_method 'Re-crystallisation from solvent'
_exptl_crystal_size_max 0.5
_exptl_crystal_size_mid 0.5
_exptl_crystal_size_min 0.5
_refine_diff_density_max .734
_refine_diff_density_min -.442
_refine_ls_abs_structure_details 'Flack parameter'
_refine_ls_abs_structure_Flack 0.048(16)
_refine_ls_extinction_coef 831(160)
_refine_ls_extinction_expression 'Eq22 p292 "Cryst. Comp." Munksgaard 1970'
_refine_ls_extinction_method Zachariasen
_refine_ls_goodness_of_fit_all 1.002
_refine_ls_goodness_of_fit_ref 1.006
_refine_ls_hydrogen_treatment refall
_refine_ls_matrix_type full
_refine_ls_number_constraints 0
_refine_ls_number_parameters 335
_refine_ls_number_reflns 3387
_refine_ls_number_restraints 0
_refine_ls_R_factor_all .028
_refine_ls_R_factor_gt .028
_refine_ls_shift/su_max .001
_refine_ls_structure_factor_coef F
_refine_ls_weighting_details
;
1/[1.5s^2^(F)]
;
_refine_ls_weighting_scheme calc
_refine_ls_wR_factor_all .031
_refine_ls_wR_factor_ref .031
_reflns_d_resolution_high .835
_reflns_d_resolution_low 10.763
_reflns_Friedel_coverage .744
_reflns_limit_h_max 10
_reflns_limit_h_min 0
_reflns_limit_k_max 16
_reflns_limit_k_min 0
_reflns_limit_l_max 19
_reflns_limit_l_min 0
_reflns_number_gt 3387
_reflns_number_total 3417
_reflns_threshold_expression 'I > 2.00 sig(I)'
_cod_data_source_file c7qo00161d2.cif
_cod_data_source_block gr0838
_cod_original_sg_symbol_Hall p_2ac_2ab
_cod_original_sg_symbol_H-M P_21_21_21
_cod_original_formula_sum 'C17 H18 Br1 F3 N2 O6'
_cod_database_code 1553758

loop_
_symmetry_equiv_pos_as_xyz
+x,+y,+z
1/2-x,-y,1/2+z
1/2+x,1/2-y,-z
-x,1/2+y,1/2-z

loop_
_atom_site_label
_atom_site_fract_x
_atom_site_fract_y
_atom_site_fract_z
_atom_site_U_iso_or_equiv
_atom_site_adp_type
_atom_site_occupancy
Br .29632(3) .25913(2) .46713(2) .02948(17) Uani 1.00000
C3 .6955(3) .26407(18) .32381(14) .0239(13) Uani 1.00000
C12 -.0824(3) .7173(2) .31722(16) .0207(14) Uani 1.00000
C14 .4258(3) .70145(17) .36662(14) .0161(12) Uani 1.00000
C5 .4686(3) .30351(17) .40353(13) .0176(12) Uani 1.00000
C1 .6327(3) .4267(2) .35148(15) .0211(13) Uani 1.00000
C17 .4952(3) .50829(18) .57080(15) .0203(13) Uani 1.00000
C15 .5241(3) .85836(18) .35351(16) .0211(14) Uani 1.00000
C6 .4989(3) .40065(16) .39572(14) .0149(12) Uani 1.00000
C4 .5640(3) .23585(19) .36781(15) .0224(13) Uani 1.00000
C9 .2997(3) .63921(15) .40834(13) .0136(11) Uani 1.00000
C7 .3917(3) .47473(17) .43208(14) .0145(12) Uani 1.00000
C11 .1363(3) .68673(16) .40520(14) .0156(12) Uani 1.00000
C2 .7308(3) .3595(2) .31630(16) .0231(13) Uani 1.00000
C8 .4695(3) .54769(17) .48850(14) .0161(12) Uani 1.00000
C13 -.1293(3) .6861(3) .23595(17) .0349(18) Uani 1.00000
C10 .3073(3) .53871(16) .36967(14) .0151(11) Uani 1.00000
C16 .4705(4) .9568(2) .3711(2) .0312(17) Uani 1.00000
N1 .3508(2) .62363(15) .49081(12) .0150(10) Uani 1.00000
F1 .55279(16) .57395(10) .62101(9) .0264(8) Uani 1.00000
F3 .36239(16) .47357(11) .60458(9) .0276(8) Uani 1.00000
F2 .60133(18) .43688(10) .56932(9) .0278(8) Uani 1.00000
O3 .06917(18) .72078(11) .46186(10) .0192(8) Uani 1.00000
O4 .08253(17) .68553(12) .33051(9) .0171(9) Uani 1.00000
O1 .39570(18) .79308(11) .37773(10) .0169(8) Uani 1.00000
O2 .54259(18) .66934(12) .33492(11) .0214(9) Uani 1.00000
N2 .1474(2) .49578(14) .35152(13) .0196(11) Uani 1.00000
O6 .04314(19) .50118(12) .40293(12) .0253(10) Uani 1.00000
O5 .1329(2) .45570(14) .28770(12) .0346(11) Uani 1.00000
H2 .811(3) .380(2) .290(2) .024(7) Uiso 1.00000
H4 .535(3) .171(2) .3736(18) .024(7) Uiso 1.00000
H3 .760(3) .213(2) .299(2) .039(9) Uiso 1.00000
H13a -.236(3) .706(2) .2260(18) .027(8) Uiso 1.00000
H1 .654(3) .493(2) .347(2) .028(8) Uiso 1.00000
H13c -.119(5) .627(3) .227(3) .057(13) Uiso 1.00000
H8 .578(3) .5679(15) .4681(15) .006(5) Uiso 1.00000
H10 .363(3) .5387(17) .3200(17) .011(6) Uiso 1.00000
H12b -.142(3) .6902(19) .3599(17) .017(6) Uiso 1.00000
H .389(3) .674(2) .5139(17) .013(6) Uiso 1.00000
H16b .387(4) .970(2) .344(2) .038(9) Uiso 1.00000
H7 .315(3) .4482(18) .4613(17) .016(6) Uiso 1.00000
H15a .544(3) .8509(18) .296(2) .020(7) Uiso 1.00000
H15b .615(3) .837(2) .385(2) .028(7) Uiso 1.00000
H16c .572(4) 1.002(2) .3537(18) .030(8) Uiso 1.00000
H16a .448(4) .967(3) .426(3) .055(11) Uiso 1.00000
H12a -.085(3) .784(2) .3193(17) .019(7) Uiso 1.00000
H13b -.057(4) .712(2) .193(3) .050(10) Uiso 1.00000

loop_
_atom_site_aniso_label
_atom_site_aniso_U_11
_atom_site_aniso_U_22
_atom_site_aniso_U_33
_atom_site_aniso_U_12
_atom_site_aniso_U_13
_atom_site_aniso_U_23
Br .03668(18) .01969(15) .03207(18) -.00930(11) .01300(11) -.00141(11)
C3 .0238(13) .0289(13) .0189(13) .0110(14) -.0050(9) -.0057(11)
C12 .0112(12) .0285(15) .0223(14) .0027(11) -.0015(9) -.0008(11)
C14 .0149(12) .0202(13) .0132(12) -.0030(10) -.0025(9) .0029(10)
C5 .0201(12) .0204(12) .0124(12) .0003(10) .0004(9) .0001(10)
C1 .0191(13) .0237(14) .0204(14) .0002(11) .0030(9) -.0026(11)
C17 .0211(13) .0217(13) .0181(13) .0043(11) -.0005(10) -.0014(10)
C15 .0168(13) .0224(13) .0241(15) -.0071(11) -.0011(10) .0047(11)
C6 .0138(11) .0178(12) .0131(12) -.0007(9) -.0022(9) -.0002(9)
C4 .0257(13) .0177(13) .0237(13) .0032(12) -.0024(10) -.0044(11)
C9 .0120(11) .0162(11) .0128(11) .0001(10) .0013(8) .0001(9)
C7 .0121(11) .0170(12) .0143(12) -.0022(10) .0018(9) .0005(10)
C11 .0147(11) .0147(12) .0173(13) -.0027(10) .0003(9) .0010(10)
C2 .0131(12) .0376(15) .0186(13) .0041(12) .0034(10) -.0032(11)
C8 .0142(12) .0164(12) .0176(13) .0013(10) .0015(9) -.0021(9)
C13 .0177(15) .066(2) .0216(15) .0032(16) -.0016(11) -.0039(15)
C10 .0115(11) .0191(12) .0147(12) -.0012(10) .0017(9) -.0004(9)
C16 .0288(16) .0229(15) .042(2) -.0058(13) -.0031(14) -.0006(13)
N1 .0160(10) .0142(10) .0150(10) .0022(8) -.0018(7) -.0026(8)
F1 .0350(8) .0266(8) .0176(8) .0029(7) -.0091(6) -.0046(6)
F3 .0298(8) .0345(8) .0184(8) -.0009(7) .0043(6) .0072(7)
F2 .0355(9) .0254(8) .0224(8) .0133(7) -.0041(6) .0009(6)
O3 .0175(8) .0232(8) .0168(9) .0045(7) .0018(6) -.0029(7)
O4 .0116(8) .0247(9) .0151(9) .0033(7) -.0013(6) -.0006(7)
O1 .0138(8) .0168(8) .0202(9) -.0028(7) -.0001(6) .0021(7)
O2 .0137(8) .0226(9) .0280(10) .0023(7) .0060(7) .0020(7)
N2 .0165(10) .0187(11) .0238(12) -.0014(8) -.0029(8) -.0029(9)
O6 .0144(8) .0283(10) .0333(11) -.0039(7) .0024(7) -.0024(8)
O5 .0314(11) .0441(12) .0284(12) -.0061(9) -.0078(8) -.0166(9)

loop_
_atom_type_symbol
_atom_type_oxidation_number
_atom_type_number_in_cell
_atom_type_scat_dispersion_real
_atom_type_scat_dispersion_imag
_atom_type_scat_source
C 0 68 .017 .009 'IT Vol C. Table 6.1.1.4  Table 6.1.1.5'
H 0 72 0 0 'IT Vol C. Table 6.1.1.4  Table 6.1.1.5'
O 0 24 .047 .032 'IT Vol C. Table 6.1.1.4  Table 6.1.1.5'
N 0 8 .029 .018 'IT Vol C. Table 6.1.1.4  Table 6.1.1.5'
F 0 12 .069 .053 'IT Vol C. Table 6.1.1.4  Table 6.1.1.5'
Br 0 4 -.767 1.283 'IT Vol C. Table 6.1.1.4  Table 6.1.1.5'

loop_
_geom_angle_atom_site_label_1
_geom_angle_atom_site_label_2
_geom_angle_atom_site_label_3
_geom_angle
H3 C3 C2 123.5(18)
H3 C3 C4 116.6(18)
C2 C3 C4 119.9(2)
H12a C12 H12b 111(2)
H12a C12 O4 108.7(16)
H12a C12 C13 108.9(18)
H12b C12 O4 104.9(15)
H12b C12 C13 115.6(16)
O4 C12 C13 107.4(2)
O2 C14 O1 125.6(2)
O2 C14 C9 123.1(2)
O1 C14 C9 111.00(18)
C4 C5 C6 122.0(2)
C4 C5 Br 117.17(18)
C6 C5 Br 120.82(17)
H1 C1 C2 121.4(17)
H1 C1 C6 117.0(17)
C2 C1 C6 121.7(2)
F1 C17 F3 106.6(2)
F1 C17 F2 106.78(19)
F1 C17 C8 111.9(2)
F3 C17 F2 106.6(2)
F3 C17 C8 113.8(2)
F2 C17 C8 110.8(2)
H15b C15 H15a 112(2)
H15b C15 O1 103.5(17)
H15b C15 C16 114.4(17)
H15a C15 O1 109.0(15)
H15a C15 C16 110.1(15)
O1 C15 C16 107.8(2)
C1 C6 C5 117.0(2)
C1 C6 C7 120.9(2)
C5 C6 C7 122.1(2)
H4 C4 C5 118.2(16)
H4 C4 C3 122.2(16)
C5 C4 C3 119.6(2)
N1 C9 C11 111.18(18)
N1 C9 C14 108.21(18)
N1 C9 C10 104.16(17)
C11 C9 C14 110.59(18)
C11 C9 C10 114.86(18)
C14 C9 C10 107.46(18)
H7 C7 C6 111.4(16)
H7 C7 C8 104.4(17)
H7 C7 C10 106.3(17)
C6 C7 C8 117.20(19)
C6 C7 C10 113.7(2)
C8 C7 C10 102.70(18)
O3 C11 O4 126.1(2)
O3 C11 C9 124.6(2)
O4 C11 C9 109.35(18)
H2 C2 C3 123.0(19)
H2 C2 C1 117.2(19)
C3 C2 C1 119.8(2)
H8 C8 N1 114.7(12)
H8 C8 C17 106.5(13)
H8 C8 C7 111.1(13)
N1 C8 C17 110.1(2)
N1 C8 C7 102.41(18)
C17 C8 C7 112.2(2)
H13c C13 H13a 111(3)
H13c C13 H13b 100(3)
H13c C13 C12 115(3)
H13a C13 H13b 109(3)
H13a C13 C12 108.9(18)
H13b C13 C12 113(2)
H10 C10 N2 104.9(15)
H10 C10 C7 111.5(15)
H10 C10 C9 112.5(14)
N2 C10 C7 108.10(18)
N2 C10 C9 114.42(18)
C7 C10 C9 105.41(18)
H16b C16 H16a 109(3)
H16b C16 H16c 111(3)
H16b C16 C15 111(2)
H16a C16 H16c 109(3)
H16a C16 C15 113(2)
H16c C16 C15 104.5(15)
H N1 C8 110.9(17)
H N1 C9 114.0(18)
C8 N1 C9 106.52(18)
C11 O4 C12 117.22(18)
C14 O1 C15 115.39(18)
O5 N2 O6 125.0(2)
O5 N2 C10 117.0(2)
O6 N2 C10 117.9(2)

loop_
_geom_bond_atom_site_label_1
_geom_bond_atom_site_label_2
_geom_bond_distance
Br C5 1.903(2)
C3 H3 .99(3)
C3 C2 1.383(4)
C3 C4 1.386(3)
C12 H12a .94(3)
C12 H12b .95(3)
C12 O4 1.472(3)
C12 C13 1.485(4)
C14 O2 1.204(3)
C14 O1 1.329(3)
C14 C9 1.542(3)
C5 C4 1.381(3)
C5 C6 1.398(3)
C1 H1 .95(3)
C1 C2 1.387(4)
C1 C6 1.395(3)
C17 F1 1.341(3)
C17 F3 1.343(3)
C17 F2 1.344(3)
C17 C8 1.503(3)
C15 H15b .98(3)
C15 H15a .98(3)
C15 O1 1.474(3)
C15 C16 1.488(4)
C6 C7 1.507(3)
C4 H4 .95(3)
C9 N1 1.464(3)
C9 C11 1.528(3)
C9 C10 1.559(3)
C7 H7 .89(3)
C7 C8 1.542(3)
C7 C10 1.553(3)
C11 O3 1.204(3)
C11 O4 1.331(3)
C2 H2 .85(3)
C8 H8 1.02(2)
C8 N1 1.463(3)
C13 H13c .85(4)
C13 H13a .95(3)
C13 H13b 1.02(4)
C10 H10 .95(3)
C10 N2 1.503(3)
C16 H16b .86(4)
C16 H16a .95(4)
C16 H16c 1.10(3)
N1 H .87(3)
N2 O5 1.216(3)
N2 O6 1.231(3)

loop_
_geom_contact_atom_site_label_1
_geom_contact_atom_site_label_2
_geom_contact_distance
_geom_contact_site_symmetry_2
H13c H13b 1.43(6) .
H16b H16a 1.47(6) .
H13a H13c 1.48(5) .
H12b H12a 1.56(4) .
H13a H13b 1.61(4) .
H15a H15b 1.62(4) .
H16b H16c 1.63(5) .
H16c H16a 1.67(5) .
C1 H2 1.93(3) .
O4 H12b 1.95(2) .
O1 H15b 1.95(3) .
C8 H 1.95(3) .
C15 H16b 1.96(3) .
C8 H7 1.97(3) .
N2 H10 1.98(2) .
C3 H2 1.98(3) .
O4 H12a 1.98(3) .
C9 H 1.98(3) .
C13 H12a 2.00(3) .
C10 H7 2.00(3) .
C12 H13c 2.00(4) .
C12 H13a 2.01(3) .
C5 H4 2.01(3) .
C6 H1 2.01(3) .
C6 H7 2.01(3) .
O1 H15a 2.02(3) .
C4 H3 2.03(3) .
C17 H8 2.04(2) .
C16 H15a 2.05(3) .
C2 H1 2.05(3) .
C15 H16a 2.05(4) .
C3 H4 2.06(3) .
C15 H16c 2.06(3) .
C13 H12b 2.08(3) .
C16 H15b 2.09(3) .
C2 H3 2.10(3) .
C7 H10 2.10(3) .
N1 H8 2.10(2) .
C12 H13b 2.10(4) .
C9 H10 2.12(3) .
C7 H8 2.13(2) .
F1 F3 2.152(2) .
F3 F2 2.154(2) .
F1 F2 2.156(2) .
O3 H 2.16(3) '3 466'
O6 O5 2.170(3) .
O1 O2 2.253(2) .
O3 O4 2.260(2) .
H2 H1 2.27(4) .
H16b H15a 2.28(4) .
H13a H12a 2.29(4) .
H8 H 2.31(3) .
O5 H10 2.32(2) .
C10 O5 2.324(3) .
C9 O4 2.335(3) .
H4 H3 2.34(4) .
C7 N1 2.343(3) .
C8 F2 2.345(3) .
C9 C8 2.346(3) .
C10 O6 2.347(3) .
H15a H16c 2.35(4) .
C8 F1 2.358(3) .
H12a H13b 2.36(5) .
C9 O1 2.369(3) .
C14 C15 2.370(3) .
H1 H8 2.38(4) .
C5 C1 2.382(4) .
C13 O4 2.383(3) .
C8 F3 2.385(3) .
C10 N1 2.385(3) .
H13a H12b 2.39(4) .
C3 C5 2.393(3) .
C16 O1 2.394(3) .
C12 C11 2.394(3) .
O2 H10 2.39(2) .
H2 H3 2.40(4) .
C3 C1 2.397(4) .
C4 C2 2.397(4) .
H15b H16a 2.40(5) .
H15b H16c 2.41(4) .
H13c H12b 2.41(5) .
N2 H7 2.41(3) .
C8 C10 2.417(3) .
C9 O2 2.419(3) .
C9 O3 2.423(3) .
H4 H16c 2.43(4) '1 545'
C6 C2 2.429(3) .
C17 N1 2.431(3) .
C6 C4 2.431(3) .
C14 N1 2.436(3) .
C11 H12b 2.45(3) .
F3 H7 2.46(3) .
C11 N1 2.469(3) .
C7 N2 2.474(3) .
C9 C7 2.475(3) .
C14 H10 2.48(2) .
H3 H13b 2.50(4) '4 645'
O3 H12b 2.50(3) .
C14 C10 2.500(3) .
C14 H15b 2.51(3) .
F2 H8 2.51(2) .
C14 H 2.52(3) .
F1 H12a 2.52(3) '3 566'
C14 C11 2.524(3) .
C1 C7 2.525(3) .
C17 H7 2.53(3) .
C17 C7 2.527(3) .
N1 H7 2.54(3) .
C5 C7 2.543(3) .
F3 H16c 2.56(3) '3 466'
O4 H13c 2.56(4) .
C6 C10 2.562(3) .
O1 H16b 2.56(3) .
H1 H10 2.57(4) .
C9 N2 2.574(3) .
F1 H8 2.57(2) .
O4 H3 2.57(3) '4 655'
O2 H15b 2.58(3) .
O6 H7 2.59(3) .
C6 H10 2.59(2) .
C11 C10 2.601(3) .
C5 H7 2.60(3) .
C6 C8 2.602(3) .
C14 H15a 2.61(3) .
O1 H16a 2.61(4) .
O4 H13b 2.62(4) .
C7 H1 2.64(3) .
O2 H15a 2.64(3) .
O2 H13a 2.66(3) '1 655'
F1 H 2.66(3) .
O2 H1 2.67(3) .
O2 H8 2.67(2) .
Br H7 2.67(2) .
C17 H 2.67(3) .
C11 O1 2.684(3) .
C15 O2 2.686(3) .
O2 H12b 2.70(2) '1 655'
H13c H12a 2.71(5) .
C11 H12a 2.72(3) .
O3 H15b 2.72(3) '3 466'
H10 H7 2.72(4) .
C11 O6 2.729(3) .
C6 H8 2.73(2) .
C9 H8 2.74(2) .
C12 O3 2.739(3) .
O4 N2 2.751(3) .
C5 C2 2.758(3) .
C10 O2 2.762(3) .
C1 C4 2.764(4) .
H16b H15b 2.77(4) .
N1 O3 2.775(2) .
H8 H7 2.79(3) .
F2 H13c 2.80(4) '2 565'
C11 H 2.80(3) .
C3 C6 2.808(3) .
C1 H10 2.81(2) .
Br C4 2.816(2) .
C1 H8 2.83(2) .
Br H4 2.83(3) .
O1 H 2.84(3) .
H15a H16a 2.84(5) .
C9 H7 2.84(3) .
C11 N2 2.839(3) .
C10 H8 2.84(2) .
C14 H8 2.84(2) .
N1 F3 2.849(3) .
H15b H12a 2.85(4) '1 655'
N1 F1 2.852(2) .
O3 H12a 2.86(3) .
H H15b 2.86(4) '3 466'
H12b H 2.87(4) '3 466'
H H12a 2.87(4) '3 566'
C10 O4 2.876(3) .
Br C6 2.881(2) .
O4 O6 2.886(2) .
O3 H 2.90(2) .
C7 F3 2.903(3) .
C9 O6 2.903(3) .
O5 H2 2.91(3) '1 455'
H12b H13b 2.91(5) .
N1 H15b 2.92(3) '3 466'
F1 H16b 2.93(4) '3 566'
H12b H15b 2.94(4) '1 455'
C8 H1 2.94(3) .
C7 F2 2.945(3) .
C14 O4 2.953(3) .
N1 O3 2.966(3) '3 566'
C8 H10 2.97(3) .
F2 H13b 2.97(4) '2 565'
C2 H15a 2.98(3) '4 645'
C7 O6 2.990(3) .
H13a H15a 3.00(4) '1 455'
C14 C8 3.001(3) .
C10 H1 3.01(3) .
H10 H16c 3.01(4) '4 645'
O6 H16a 3.01(4) '3 466'
F2 H7 3.02(3) .
O5 H12a 3.04(3) '4 545'
H4 H13a 3.06(4) '4 545'
O3 O1 3.065(2) '3 466'
C16 H4 3.07(3) '1 565'
O6 H10 3.07(2) .
H2 H16b 3.07(5) '4 645'
N1 O1 3.072(3) .
C1 H15a 3.07(3) '4 645'
C6 F2 3.078(3) .
F2 H16b 3.09(4) '3 566'
C3 H15a 3.09(3) '4 645'
H4 H16a 3.10(5) '1 545'
H8 H10 3.10(4) .
N1 H10 3.11(3) .
C7 H 3.12(3) .
F1 H2 3.12(3) '2 665'
H4 H16b 3.13(5) '1 545'
C3 H13b 3.13(3) '4 645'
O4 H10 3.14(2) .
O4 O1 3.136(2) .
N1 O2 3.137(3) .
H2 H13b 3.15(4) '4 645'
C8 O2 3.153(3) .
C10 H 3.15(3) .
C11 H10 3.16(2) .
C11 H 3.16(3) '3 466'
O6 H12b 3.17(3) .
C1 C10 3.170(3) .
C1 C8 3.171(3) .
C6 H2 3.17(3) .
C4 H2 3.18(3) .
C13 H3 3.18(3) '4 655'
C14 H3 3.19(3) '4 655'
Br C7 3.196(2) .
C4 H13a 3.20(3) '4 545'
O3 H8 3.20(2) '3 466'
F3 H3 3.20(3) '3 456'
F3 H8 3.21(2) .
O4 H13a 3.21(3) .
O6 H2 3.21(3) '1 455'
F1 O3 3.212(2) '3 566'
F3 H 3.21(3) .
F2 H16a 3.22(4) '3 566'
C13 O2 3.224(3) '1 455'
F1 O5 3.227(2) '2 565'
F3 O5 3.228(3) '2 565'
H1 H16b 3.23(5) '4 645'
C12 H 3.23(3) '3 466'
C5 H13a 3.23(3) '4 545'
C5 H1 3.23(3) .
C12 O2 3.234(3) '1 455'
H2 H12a 3.24(4) '4 645'
O3 O1 3.247(2) .
O3 O6 3.255(2) .
C12 H15b 3.26(3) '1 455'
C1 H7 3.26(3) .
C2 H16b 3.26(4) '4 645'
C3 H1 3.26(3) .
C7 O5 3.264(3) .
C5 H3 3.26(3) .
O2 H 3.27(3) .
C2 H4 3.27(3) .
Br F2 3.2682(15) '3 456'
C6 H4 3.27(3) .
H1 H12b 3.28(4) '1 655'
H3 H13c 3.28(5) '4 645'
H15a H12a 3.28(4) '1 655'
O5 H7 3.29(3) .
F3 H13c 3.29(4) '2 565'
C13 F2 3.296(4) '2 564'
C17 C6 3.304(3) .
C14 O3 3.304(3) '3 566'
C4 H16c 3.31(3) '1 545'
C6 H15a 3.31(3) '4 645'
C1 H3 3.31(3) .
C15 O3 3.312(3) '3 566'
C4 H15a 3.32(3) '4 645'
C12 F1 3.319(3) '3 466'
O1 H16c 3.32(3) .
C6 N2 3.325(3) .
H3 H10 3.33(4) '4 645'
H2 H15a 3.33(4) '4 645'
C1 H16b 3.34(4) '4 645'
C12 H3 3.34(3) '4 655'
O4 O5 3.344(3) .
H1 H13c 3.35(5) '1 655'
H H7 3.36(4) .
Br H13a 3.36(3) '4 545'
O5 H13c 3.37(4) .
H13c H16b 3.37(5) '4 545'
C3 O4 3.375(3) '4 645'
H10 H15a 3.38(4) '4 645'
F3 H15b 3.38(3) '3 466'
Br C4 3.386(2) '3 456'
F1 H13c 3.39(4) '2 565'
C14 C7 3.390(3) .
O5 H15a 3.40(3) '4 645'
O3 H16a 3.40(4) '3 466'
C17 H13c 3.40(4) '2 565'
O6 H1 3.40(3) '1 455'
C14 O3 3.404(3) .
N1 N2 3.408(3) .
Br H13b 3.41(4) '4 545'
C5 H15a 3.41(3) '4 645'
F3 H13b 3.42(4) '2 565'
O2 H13c 3.42(4) '1 655'
N2 H2 3.42(3) '1 455'
O1 H3 3.43(3) '4 655'
C7 O2 3.432(3) .
H8 H12b 3.43(3) '1 655'
F1 O1 3.435(2) '3 566'
C2 H13b 3.44(3) '4 645'
N1 O6 3.438(3) .
F3 H4 3.44(3) '3 456'
O2 H3 3.44(3) '4 655'
C16 F3 3.458(3) '3 566'
F1 H16a 3.46(4) '3 566'
C3 C14 3.465(3) '4 645'
C8 O3 3.469(3) '3 566'
C11 F1 3.472(3) '3 466'
H13a H15b 3.48(4) '1 455'
N1 H12a 3.48(3) '3 566'
H3 H16c 3.49(4) '1 545'
O5 H16c 3.49(3) '4 645'
C3 O1 3.489(3) '4 645'
C15 H12a 3.49(3) '1 655'
H1 H7 3.49(4) .
F1 O4 3.494(2) '3 566'
F2 H13a 3.50(3) '2 565'
O5 H13b 3.50(3) '4 545'
C1 O2 3.512(3) .
O4 H2 3.52(3) '4 655'
H3 H12a 3.52(4) '4 645'
O1 H2 3.52(3) '4 655'
C14 H1 3.52(3) .
O2 H12a 3.53(3) '1 655'
C17 H12a 3.53(3) '3 566'
C12 O6 3.528(3) .
H1 H15a 3.53(4) '4 645'
C5 F2 3.535(3) .
C16 F1 3.536(3) '3 466'
C11 H15b 3.54(3) '3 466'
C2 O1 3.548(3) '4 645'
C11 H3 3.55(3) '4 655'
O2 H4 3.56(3) '4 655'
C15 C2 3.561(4) '4 655'
C9 O5 3.569(3) .
N2 H13c 3.57(4) .
H3 H15a 3.58(4) '4 645'
C16 F2 3.584(3) '3 466'
C3 O2 3.586(3) '4 645'
H10 H16b 3.59(4) '4 645'
Br H4 3.59(3) '3 456'
C17 H16b 3.60(4) '3 566'
C10 O3 3.601(3) .
C2 O6 3.601(3) '1 655'
C11 C13 3.609(4) .
C5 H2 3.61(3) .
H8 H16a 3.61(4) '3 566'
Br C5 3.613(2) '3 456'
N1 O4 3.613(2) .
F3 H16a 3.61(3) '3 466'
N1 F2 3.617(2) .
C11 O2 3.617(3) .
C14 C16 3.619(4) .
Br C3 3.620(2) '3 456'
C8 N2 3.623(3) .
C5 C10 3.625(3) .
N1 H12b 3.63(3) '3 566'
O5 H13a 3.63(3) '4 545'
C14 H12b 3.64(2) '1 655'
C4 O2 3.637(3) '4 645'
C15 H13a 3.64(3) '1 655'
C6 O5 3.650(3) .
O4 H 3.66(3) '3 466'
N2 H12b 3.66(3) .
C10 O1 3.663(3) .
C9 H3 3.66(3) '4 655'
C1 F2 3.664(3) .
C2 O5 3.669(3) '1 655'
C15 H12b 3.67(3) '1 655'
C17 C9 3.676(3) .
F3 H12a 3.68(3) '3 566'
C12 H15a 3.68(2) '1 455'
C16 H10 3.68(3) '4 655'
C11 C8 3.690(3) .
C14 H13a 3.69(3) '1 655'
O6 H13c 3.70(4) .
C12 H2 3.70(3) '4 655'
C1 O6 3.704(3) '1 655'
C7 C11 3.705(3) .
C5 H10 3.71(2) .
C9 O3 3.707(3) '3 566'
C15 H2 3.71(3) '4 655'
C1 H4 3.71(3) .
C12 N2 3.714(3) .
C4 H1 3.71(3) .
C7 F1 3.717(3) .
F1 H12b 3.72(3) '3 566'
C12 C9 3.719(3) .
O1 H10 3.72(2) .
C5 C8 3.724(3) .
O3 N2 3.729(3) .
C14 N2 3.732(3) .
C15 C9 3.732(3) .
C13 H15a 3.74(3) '1 455'
C6 N1 3.736(3) .
C3 C15 3.742(4) '4 645'
C16 H2 3.75(3) '4 655'
C17 C10 3.747(3) .
O3 O2 3.749(2) '3 466'
C17 H13b 3.75(4) '2 565'
C6 C9 3.760(3) .
C9 H1 3.76(3) .
C15 F3 3.764(3) '3 566'
C13 H1 3.77(3) '1 455'
C11 H13c 3.77(4) .
C17 H16c 3.77(3) '3 466'
F1 H7 3.78(3) .
C10 H3 3.79(3) '4 655'
C15 N1 3.795(3) '3 566'
C6 H3 3.79(3) .
C11 H7 3.80(3) .
C1 C15 3.804(4) '4 645'
C11 O5 3.805(3) .
C7 C2 3.809(3) .
C9 H15b 3.81(3) '3 466'
C2 O4 3.811(3) '4 645'
C15 H 3.81(3) '3 566'
C12 O5 3.816(4) 4
C4 C7 3.818(4) .
C13 O5 3.819(5) 4
C17 H16a 3.82(3) '3 566'
C2 C16 3.821(4) '4 645'
Br C13 3.823(3) '4 545'
C3 F3 3.823(3) '3 556'
C14 H16b 3.82(3) .
C6 F3 3.825(3) .
C17 O5 3.826(3) '2 565'
C16 H1 3.83(3) '4 655'
O1 H8 3.84(2) .
F2 H1 3.84(3) .
Br F3 3.8402(16) .
C16 O3 3.846(4) '3 566'
C13 H2 3.85(3) '4 655'
C1 C16 3.854(4) '4 645'
C2 F1 3.860(3) '2 664'
C9 H12b 3.86(2) .
C13 F3 3.865(4) '2 564'
C9 H15b 3.87(3) .
C3 H16c 3.87(3) '1 545'
O4 O2 3.870(2) .
N1 H16a 3.87(4) '3 466'
C14 H16a 3.87(4) .
C13 H4 3.88(3) 4
C16 O6 3.883(4) '3 566'
F1 H15b 3.88(3) '3 466'
C12 H1 3.89(3) '1 455'
C2 H12a 3.89(3) '4 645'
C11 H16a 3.89(4) '3 466'
F2 H 3.90(3) .
C4 F3 3.899(3) '3 556'
C12 C15 3.904(4) '1 455'
C17 O3 3.906(3) '3 566'
C15 H 3.91(3) .
C8 O6 3.912(3) .
C10 H16c 3.91(3) '4 645'
C5 N2 3.921(3) .
C13 H15b 3.92(3) '1 455'
N1 H16c 3.92(3) '3 466'
C11 H13b 3.93(4) .
C17 H15b 3.93(3) '3 466'
C3 C13 3.934(4) '4 645'
C6 O2 3.938(3) .
Br H3 3.95(3) '3 456'
O5 H15b 3.96(3) '4 645'
C14 C4 3.961(3) '4 655'
C13 H16b 3.96(3) '4 545'
C12 N1 3.962(3) '3 466'
N1 H1 3.96(3) .
Br F2 3.9705(15) .
C15 O5 3.973(3) '4 655'
C8 O1 3.973(3) .
C4 H7 3.97(3) .
C15 H10 3.98(3) '4 655'
C5 H8 3.99(2) .
C1 H16c 3.99(3) '4 645'
C11 N1 3.991(3) '3 466'
C17 H1 3.99(3) .
C2 H10 3.99(2) .
C8 H15b 4.00(3) '3 466'

loop_
_geom_torsion_atom_site_label_1
_geom_torsion_atom_site_label_2
_geom_torsion_atom_site_label_3
_geom_torsion_atom_site_label_4
_geom_torsion
C2 C3 C4 C5 .3(4)
C2 C3 C4 H4 179(2)
H3 C3 C4 C5 -180(2)
H3 C3 C4 H4 0(3)
C4 C3 C2 C1 -1.3(4)
C4 C3 C2 H2 180(2)
H3 C3 C2 C1 179(2)
H3 C3 C2 H2 0(3)
O4 C12 C13 H13a 179.9(18)
O4 C12 C13 H13c 55(3)
O4 C12 C13 H13b -58(2)
H12b C12 C13 H13a 63(3)
H12b C12 C13 H13c -62(3)
H12b C12 C13 H13b -175(3)
H12a C12 C13 H13a -63(3)
H12a C12 C13 H13c 173(3)
H12a C12 C13 H13b 59(3)
C13 C12 O4 C11 -165.2(2)
H12b C12 O4 C11 -41.7(17)
H12a C12 O4 C11 77.2(19)
O1 C14 C9 C11 34.8(3)
O1 C14 C9 C10 160.85(18)
O1 C14 C9 N1 -87.2(2)
O2 C14 C9 C11 -151.5(2)
O2 C14 C9 C10 -25.4(3)
O2 C14 C9 N1 86.5(3)
C9 C14 O1 C15 169.02(19)
O2 C14 O1 C15 -4.5(3)
Br C5 C6 C1 176.63(17)
Br C5 C6 C7 -4.2(3)
C4 C5 C6 C1 -1.4(3)
C4 C5 C6 C7 177.7(2)
Br C5 C4 C3 -177.05(18)
Br C5 C4 H4 4(2)
C6 C5 C4 C3 1.1(4)
C6 C5 C4 H4 -178(2)
C2 C1 C6 C5 .4(4)
C2 C1 C6 C7 -178.7(2)
H1 C1 C6 C5 -179(2)
H1 C1 C6 C7 2(2)
C6 C1 C2 C3 .9(4)
C6 C1 C2 H2 180(2)
H1 C1 C2 C3 -179(2)
H1 C1 C2 H2 0(3)
F1 C17 C8 C7 -175.77(18)
F1 C17 C8 N1 -62.4(2)
F1 C17 C8 H8 62.4(13)
F3 C17 C8 C7 -54.8(3)
F3 C17 C8 N1 58.5(3)
F3 C17 C8 H8 -176.6(13)
F2 C17 C8 C7 65.2(2)
F2 C17 C8 N1 178.55(18)
F2 C17 C8 H8 -56.6(13)
O1 C15 C16 H16b -62(3)
O1 C15 C16 H16c 178.2(17)
O1 C15 C16 H16a 60(2)
H15a C15 C16 H16b 57(3)
H15a C15 C16 H16c -63(2)
H15a C15 C16 H16a 179(3)
H15b C15 C16 H16b -176(3)
H15b C15 C16 H16c 64(3)
H15b C15 C16 H16a -54(3)
C16 C15 O1 C14 -179.3(2)
H15a C15 O1 C14 61.1(16)
H15b C15 O1 C14 -57.7(19)
C5 C6 C7 C8 124.7(2)
C5 C6 C7 C10 -115.6(2)
C5 C6 C7 H7 4.6(19)
C1 C6 C7 C8 -56.2(3)
C1 C6 C7 C10 63.6(3)
C1 C6 C7 H7 -176.3(19)
C14 C9 C11 O3 -109.1(2)
C14 C9 C11 O4 69.9(2)
C10 C9 C11 O3 129.0(2)
C10 C9 C11 O4 -51.9(2)
N1 C9 C11 O3 11.1(3)
N1 C9 C11 O4 -169.84(18)
C14 C9 C10 C7 105.3(2)
C14 C9 C10 N2 -136.1(2)
C14 C9 C10 H10 -16.5(16)
C11 C9 C10 C7 -131.2(2)
C11 C9 C10 N2 -12.6(3)
C11 C9 C10 H10 107.0(16)
N1 C9 C10 C7 -9.4(2)
N1 C9 C10 N2 109.3(2)
N1 C9 C10 H10 -131.1(16)
C14 C9 N1 C8 -80.3(2)
C14 C9 N1 H 42.3(18)
C11 C9 N1 C8 158.03(18)
C11 C9 N1 H -79.4(18)
C10 C9 N1 C8 33.8(2)
C10 C9 N1 H 156.4(18)
C6 C7 C8 C17 -80.0(3)
C6 C7 C8 N1 162.0(2)
C6 C7 C8 H8 39.0(14)
C10 C7 C8 C17 154.55(19)
C10 C7 C8 N1 36.5(2)
C10 C7 C8 H8 -86.4(14)
H7 C7 C8 C17 43.7(17)
H7 C7 C8 N1 -74.3(17)
H7 C7 C8 H8 163(2)
C6 C7 C10 C9 -144.11(19)
C6 C7 C10 N2 93.1(2)
C6 C7 C10 H10 -21.7(16)
C8 C7 C10 C9 -16.5(2)
C8 C7 C10 N2 -139.23(18)
C8 C7 C10 H10 105.9(16)
H7 C7 C10 C9 92.9(18)
H7 C7 C10 N2 -29.8(18)
H7 C7 C10 H10 -145(2)
C9 C11 O4 C12 172.40(19)
O3 C11 O4 C12 -8.6(3)
C17 C8 N1 C9 -164.28(18)
C17 C8 N1 H 71(2)
C7 C8 N1 C9 -44.8(2)
C7 C8 N1 H -169(2)
H8 C8 N1 C9 75.7(15)
H8 C8 N1 H -49(2)
C9 C10 N2 O6 -44.9(3)
C9 C10 N2 O5 137.3(2)
C7 C10 N2 O6 72.2(2)
C7 C10 N2 O5 -105.6(2)
H10 C10 N2 O6 -168.7(15)
H10 C10 N2 O5 13.5(15)
